data_1567390
loop_
_publ_author_name
'Vainauskas, Jogirdas'
'Topi&#x107;, Filip'
'Arhangelskis, Mihails'
'Titi, Hatem M.'
'Fri&#x161;&#x10d;i&#x107;, Tomislav'

_publ_section_title
;
 Polymorphs and solid solutions: materials with new luminescent properties
 obtained through mechanochemical transformation of dicyanoaurate(I)
 salts.
;
_journal_issue 0
_journal_name_full 'Faraday discussions'
_journal_page_first 425
_journal_page_last 447
_journal_paper_doi 10.1039/d2fd00134a
_journal_volume 241
_journal_year 2023
_chemical_formula_moiety 'Au C2 K N2'
_chemical_formula_sum 'C2 Au K N2'
_chemical_formula_weight 287.12
_space_group_crystal_system hexagonal
_space_group_IT_number 194
_space_group_name_Hall '-P 6c 2c'
_space_group_name_H-M_alt 'P 63/m m c'
_audit_creation_date 2022-07-08
_audit_creation_method
;
Olex2 1.3
(compiled 2020.11.12 svn.r5f609507 for OlexSys, GUI svn.r6408)
;
_audit_update_record
;
2022-07-10 deposited with the CCDC.	2022-07-25 downloaded from the CCDC.
;
_cell_angle_alpha 90
_cell_angle_beta 90
_cell_angle_gamma 120
_cell_formula_units_Z 6
_cell_length_a 7.30070(10)
_cell_length_b 7.30070(10)
_cell_length_c 17.5643(4)
_cell_measurement_reflns_used 8345
_cell_measurement_temperature 298
_cell_measurement_theta_max 72.42
_cell_measurement_theta_min 7.00
_cell_volume 810.76(2)
_computing_cell_refinement 'Bruker SAINT'
_computing_data_collection 'Bruker APEX2'
_computing_data_reduction 'Bruker SAINT'
_computing_molecular_graphics 'Olex2 1.3 (Dolomanov et al., 2009)'
_computing_publication_material 'Olex2 1.3 (Dolomanov et al., 2009)'
_computing_structure_refinement 'SHELXL 2018/3 (Sheldrick, 2015)'
_computing_structure_solution 'SHELXT 2014/5 (Sheldrick, 2014)'
_diffrn_ambient_temperature 298
_diffrn_measured_fraction_theta_full 0.984
_diffrn_measured_fraction_theta_max 0.986
_diffrn_measurement_device_type 'Bruker APEX-II CCD'
_diffrn_measurement_method '\f and \w scans'
_diffrn_radiation_type CuK\a
_diffrn_radiation_wavelength 1.54178
_diffrn_reflns_av_R_equivalents 0.1172
_diffrn_reflns_av_unetI/netI 0.0585
_diffrn_reflns_Laue_measured_fraction_full 0.984
_diffrn_reflns_Laue_measured_fraction_max 0.986
_diffrn_reflns_limit_h_max 9
_diffrn_reflns_limit_h_min -9
_diffrn_reflns_limit_k_max 9
_diffrn_reflns_limit_k_min -8
_diffrn_reflns_limit_l_max 21
_diffrn_reflns_limit_l_min -21
_diffrn_reflns_number 10546
_diffrn_reflns_point_group_measured_fraction_full 0.984
_diffrn_reflns_point_group_measured_fraction_max 0.986
_diffrn_reflns_theta_full 67.679
_diffrn_reflns_theta_max 72.418
_diffrn_reflns_theta_min 7.003
_diffrn_standards_number 0
_exptl_absorpt_coefficient_mu 56.607
_exptl_absorpt_correction_T_max 0.7536
_exptl_absorpt_correction_T_min 0.1506
_exptl_absorpt_correction_type multi-scan
_exptl_absorpt_process_details
;
SADABS-2016/2 (Bruker,2016/2) was used for absorption correction.
wR2(int) was 0.1577 before and 0.0646 after correction.
The Ratio of minimum to maximum transmission is 0.8273.
The \l/2 correction factor is Not present.
;
_exptl_crystal_colour colourless
_exptl_crystal_colour_primary colourless
_exptl_crystal_density_diffrn 3.528
_exptl_crystal_density_method 'not measured'
_exptl_crystal_description plate
_exptl_crystal_F_000 742
_exptl_crystal_preparation Luminescent
_exptl_crystal_size_max 0.205
_exptl_crystal_size_mid 0.19
_exptl_crystal_size_min 0.05
_refine_diff_density_max 2.173
_refine_diff_density_min -3.280
_refine_diff_density_rms 0.583
_refine_ls_extinction_coef 0.0071(10)
_refine_ls_extinction_expression Fc^*^=kFc[1+0.001xFc^2^\l^3^/sin(2\q)]^-1/4^
_refine_ls_extinction_method 'SHELXL-2018/3 (Sheldrick 2018)'
_refine_ls_goodness_of_fit_ref 1.277
_refine_ls_hydrogen_treatment undef
_refine_ls_matrix_type full
_refine_ls_number_parameters 33
_refine_ls_number_reflns 342
_refine_ls_number_restraints 25
_refine_ls_restrained_S_all 1.234
_refine_ls_R_factor_all 0.0670
_refine_ls_R_factor_gt 0.0649
_refine_ls_shift/su_max 0.000
_refine_ls_shift/su_mean 0.000
_refine_ls_structure_factor_coef Fsqd
_refine_ls_weighting_details 'w=1/[\s^2^(Fo^2^)+(0.1018P)^2^+0.8665P] where P=(Fo^2^+2Fc^2^)/3'
_refine_ls_weighting_scheme calc
_refine_ls_wR_factor_gt 0.1465
_refine_ls_wR_factor_ref 0.1503
_reflns_Friedel_coverage 0.000
_reflns_number_gt 322
_reflns_number_total 342
_reflns_threshold_expression 'I > 2\s(I)'
_cod_data_source_file d2fd00134a1.cif
_cod_data_source_block snew2_a
_cod_depositor_comments
;Adding full bibliography for 1567389--1567390.cif.

 Adding full bibliography for 1567389--1567390.cif.
;
_cod_original_cell_volume 810.76(3)
_cod_database_code 1567390
_shelx_shelxl_version_number 2018/3
_shelx_space_group_comment
;
The symmetry employed for this shelxl refinement is uniquely defined
by the following loop, which should always be used as a source of
symmetry information in preference to the above space-group names.
They are only intended as comments.
;
_olex2_refinement_description
;
1. Rigid body (RIGU) restrains
 All non-hydrogen atoms
 with sigma for 1-2 distances of 0.004 and sigma for 1-3 distances of 0.004
2. Others
 Fixed Sof: Au1(0.232) N1(0.5) C1(0.5) Au2(0.018)
;
_olex2_submission_special_instructions 'No special instructions were received'

loop_
_space_group_symop_operation_xyz
'x, y, z'
'-y, x-y, z'
'-x+y, -x, z'
'-x, -y, z+1/2'
'y, -x+y, z+1/2'
'x-y, x, z+1/2'
'y, x, -z'
'x-y, -y, -z'
'-x, -x+y, -z'
'-y, -x, -z+1/2'
'-x+y, y, -z+1/2'
'x, x-y, -z+1/2'
'-x, -y, -z'
'y, -x+y, -z'
'x-y, x, -z'
'x, y, -z-1/2'
'-y, x-y, -z-1/2'
'-x+y, -x, -z-1/2'
'-y, -x, z'
'-x+y, y, z'
'x, x-y, z'
'y, x, z-1/2'
'x-y, -y, z-1/2'
'-x, -x+y, z-1/2'

loop_
_atom_site_label
_atom_site_type_symbol
_atom_site_fract_x
_atom_site_fract_y
_atom_site_fract_z
_atom_site_U_iso_or_equiv
_atom_site_adp_type
_atom_site_occupancy
_atom_site_site_symmetry_order
_atom_site_calc_flag
_atom_site_refinement_flags_posn
_atom_site_refinement_flags_adp
_atom_site_refinement_flags_occupancy
_atom_site_disorder_assembly
_atom_site_disorder_group
Au1 Au -0.16979(4) 0.66043(9) 0.250000 0.0518(7) Uani 0.928 4 d S T P A .
K1 K 0.000000 1.000000 0.500000 0.0535(14) Uani 1 12 d S T P A .
K2 K 0.333333 0.666667 0.4841(4) 0.0528(13) Uani 1 6 d S T P . .
N1 N -0.022(3) 0.657(2) 0.4168(12) 0.055(3) Uani 0.5 1 d . . P A 1
C1 C -0.074(2) 0.657(3) 0.3567(12) 0.054(3) Uani 0.5 1 d . . P . .
Au2 Au -0.4959(6) 0.4959(6) 0.250000 0.052(3) Uani 0.072 4 d S T P . .

loop_
_atom_site_aniso_label
_atom_site_aniso_U_11
_atom_site_aniso_U_22
_atom_site_aniso_U_33
_atom_site_aniso_U_23
_atom_site_aniso_U_13
_atom_site_aniso_U_12
Au1 0.0643(8) 0.0618(8) 0.0285(8) 0.000 0.000 0.0309(4)
K1 0.0462(16) 0.0462(16) 0.068(4) 0.000 0.000 0.0231(8)
K2 0.0460(14) 0.0460(14) 0.066(3) 0.000 0.000 0.0230(7)
N1 0.058(7) 0.055(7) 0.042(7) 0.001(5) -0.009(6) 0.022(6)
C1 0.044(7) 0.085(11) 0.043(7) -0.007(7) -0.015(6) 0.040(7)
Au2 0.066(4) 0.066(4) 0.033(5) 0.000 0.000 0.039(4)

loop_
_atom_type_symbol
_atom_type_description
_atom_type_scat_dispersion_real
_atom_type_scat_dispersion_imag
_atom_type_scat_source
Au Au -4.4197 7.2980 'International Tables Vol C Tables 4.2.6.8 and 6.1.1.4'
C C 0.0181 0.0091 'International Tables Vol C Tables 4.2.6.8 and 6.1.1.4'
K K 0.3868 1.0657 'International Tables Vol C Tables 4.2.6.8 and 6.1.1.4'
N N 0.0311 0.0180 'International Tables Vol C Tables 4.2.6.8 and 6.1.1.4'

loop_
_geom_angle_atom_site_label_1
_geom_angle_atom_site_label_2
_geom_angle_atom_site_label_3
_geom_angle
_geom_angle_site_symmetry_1
_geom_angle_site_symmetry_3
_geom_angle_publ_flag
C1 Au1 C1 138.3(10) 11_455 20_455 ?
C1 Au1 C1 178.9(10) 20_455 16_556 ?
C1 Au1 C1 41.7(10) 11_455 16_556 ?
C1 Au1 C1 41.7(10) 20_455 . ?
C1 Au1 C1 178.9(10) 11_455 . ?
C1 Au1 C1 138.3(10) 16_556 . ?
C1 Au1 Au2 71.8(5) . 3_455 ?
C1 Au1 Au2 107.6(5) 20_455 3_455 ?
C1 Au1 Au2 71.8(5) 20_455 . ?
C1 Au1 Au2 107.6(5) 11_455 3_455 ?
C1 Au1 Au2 107.6(5) 16_556 . ?
C1 Au1 Au2 107.6(5) . . ?
C1 Au1 Au2 71.8(5) 11_455 . ?
C1 Au1 Au2 71.8(5) 16_556 3_455 ?
Au2 Au1 Au2 119.4(4) . 3_455 ?
N1 K1 N1 95.8(5) 20_455 19_665 ?
N1 K1 N1 134.6(7) 15_666 21_575 ?
N1 K1 N1 45.4(7) 15_666 9_556 ?
N1 K1 N1 117.7(7) 3_465 19_665 ?
N1 K1 N1 62.3(7) . 9_556 ?
N1 K1 N1 84.2(5) 9_556 19_665 ?
N1 K1 N1 180.0 21_575 9_556 ?
N1 K1 N1 95.8(5) . 2_675 ?
N1 K1 N1 124.0(8) 14_456 21_575 ?
N1 K1 N1 62.3(7) 8_676 2_675 ?
N1 K1 N1 95.8(5) 8_676 9_556 ?
N1 K1 N1 95.8(5) 3_465 2_675 ?
N1 K1 N1 56.0(7) 14_456 9_556 ?
N1 K1 N1 117.7(7) . 21_575 ?
N1 K1 N1 84.2(5) 8_676 21_575 ?
N1 K1 N1 124.0(8) 13_576 19_665 ?
N1 K1 N1 56.0(8) . 19_665 ?
N1 K1 N1 45.4(7) 2_675 19_665 ?
N1 K1 N1 62.3(7) 13_576 21_575 ?
N1 K1 N1 84.2(5) 20_455 7_466 ?
N1 K1 N1 117.7(7) 13_576 9_556 ?
N1 K1 N1 117.7(7) 20_455 2_675 ?
N1 K1 N1 62.3(7) 15_666 19_665 ?
N1 K1 N1 84.2(5) 13_576 2_675 ?
N1 K1 N1 56.0(7) 2_675 21_575 ?
N1 K1 N1 45.4(7) 8_676 13_576 ?
N1 K1 N1 95.8(5) 21_575 19_665 ?
N1 K1 N1 84.2(5) . 15_666 ?
N1 K1 N1 124.0(8) 2_675 9_556 ?
N1 K1 N1 124.0(7) 20_455 15_666 ?
N1 K1 N1 56.0(8) 13_576 7_466 ?
N1 K1 N1 56.0(7) 8_676 15_666 ?
N1 K1 N1 45.4(7) 3_465 21_575 ?
N1 K1 N1 95.8(5) 13_576 15_666 ?
N1 K1 N1 134.6(7) 2_675 7_466 ?
N1 K1 N1 95.8(5) . 3_465 ?
N1 K1 N1 84.2(5) 20_455 9_556 ?
N1 K1 N1 56.0(7) 20_455 3_465 ?
N1 K1 N1 84.2(5) 15_666 2_675 ?
N1 K1 N1 124.0(7) 8_676 3_465 ?
N1 K1 N1 134.6(7) 3_465 9_556 ?
N1 K1 N1 84.2(5) 13_576 3_465 ?
N1 K1 N1 180.0 14_456 2_675 ?
N1 K1 N1 180.0 15_666 3_465 ?
N1 K1 N1 95.8(5) 20_455 21_575 ?
N1 K1 N1 84.2(5) . 14_456 ?
N1 K1 N1 84.2(5) 8_676 19_665 ?
N1 K1 N1 62.3(7) 20_455 14_456 ?
N1 K1 N1 45.4(7) . 20_455 ?
N1 K1 N1 117.7(7) 8_676 14_456 ?
N1 K1 N1 134.6(7) 14_456 19_665 ?
N1 K1 N1 95.8(5) 13_576 14_456 ?
N1 K1 N1 134.6(7) . 8_676 ?
N1 K1 N1 95.8(5) 15_666 14_456 ?
N1 K1 N1 124.0(8) . 7_466 ?
N1 K1 N1 84.2(5) 3_465 14_456 ?
N1 K1 N1 180.0(5) 20_455 8_676 ?
N1 K1 N1 45.4(7) 14_456 7_466 ?
N1 K1 N1 62.3(7) 3_465 7_466 ?
N1 K1 N1 84.2(5) 21_575 7_466 ?
N1 K1 N1 180.0(8) . 13_576 ?
N1 K1 N1 180.0 19_665 7_466 ?
N1 K1 N1 95.8(5) 9_556 7_466 ?
N1 K1 N1 95.8(5) 8_676 7_466 ?
N1 K1 N1 134.6(7) 20_455 13_576 ?
N1 K1 N1 117.7(7) 15_666 7_466 ?
N1 K2 N1 56.4(6) . 19_665 ?
N1 K2 N1 130.3(9) . 20 ?
N1 K2 N1 130.5(3) 2_665 9_556 ?
N1 K2 N1 49.9(6) 14_556 8_666 ?
N1 K2 N1 61.8(7) . 9_556 ?
N1 K2 N1 83.9(5) 2_665 14_556 ?
N1 K2 N1 83.9(5) 19_665 7_566 ?
N1 K2 N1 51.5(5) . 21_565 ?
N1 K2 N1 167.9(4) 2_665 15_666 ?
N1 K2 N1 125.4(5) 20 13_566 ?
N1 K2 N1 83.9(5) 21_565 9_556 ?
N1 K2 N1 103.6(5) 19_665 21_565 ?
N1 K2 N1 44.4(6) 15_666 9_556 ?
N1 K2 N1 83.3(6) 21_565 8_666 ?
N1 K2 N1 61.8(7) 3_565 7_566 ?
N1 K2 N1 103.6(5) . 3_565 ?
N1 K2 N1 83.9(5) 3_565 15_666 ?
N1 K2 N1 130.5(3) 19_665 13_566 ?
N1 K2 N1 130.5(3) 20 15_666 ?
N1 K2 N1 51.5(5) 19_665 3_565 ?
N1 K2 N1 83.3(6) 19_665 9_556 ?
N1 K2 N1 130.3(9) 21_565 3_565 ?
N1 K2 N1 125.4(5) 3_565 9_556 ?
N1 K2 N1 44.4(6) 7_566 14_556 ?
N1 K2 N1 167.9(4) 20 9_556 ?
N1 K2 N1 103.6(5) . 2_665 ?
N1 K2 N1 130.5(3) . 7_566 ?
N1 K2 N1 106.1(8) 15_666 8_666 ?
N1 K2 N1 167.9(4) 21_565 7_566 ?
N1 K2 N1 130.3(9) 19_665 2_665 ?
N1 K2 N1 125.4(5) 2_665 7_566 ?
N1 K2 N1 87.7(5) 9_556 7_566 ?
N1 K2 N1 83.9(5) . 13_566 ?
N1 K2 N1 56.4(6) 21_565 2_665 ?
N1 K2 N1 61.8(7) 21_565 13_566 ?
N1 K2 N1 167.9(4) 3_565 13_566 ?
N1 K2 N1 83.3(6) 2_665 13_566 ?
N1 K2 N1 103.6(5) 3_565 2_665 ?
N1 K2 N1 87.7(5) 15_666 13_566 ?
N1 K2 N1 49.9(6) 9_556 13_566 ?
N1 K2 N1 106.1(8) 7_566 13_566 ?
N1 K2 N1 103.6(5) 19_665 20 ?
N1 K2 N1 125.4(5) 19_665 14_556 ?
N1 K2 N1 130.5(3) 21_565 14_556 ?
N1 K2 N1 83.3(6) 3_565 14_556 ?
N1 K2 N1 103.6(5) 21_565 20 ?
N1 K2 N1 61.8(7) 20 14_556 ?
N1 K2 N1 87.7(5) 15_666 14_556 ?
N1 K2 N1 106.1(8) 9_556 14_556 ?
N1 K2 N1 56.4(6) 3_565 20 ?
N1 K2 N1 87.7(5) 13_566 14_556 ?
N1 K2 N1 125.4(5) . 8_666 ?
N1 K2 N1 167.9(4) 19_665 8_666 ?
N1 K2 N1 51.5(5) 2_665 20 ?
N1 K2 N1 130.5(3) 3_565 8_666 ?
N1 K2 N1 61.8(7) 2_665 8_666 ?
N1 K2 N1 83.9(5) 20 8_666 ?
N1 K2 N1 83.3(6) . 15_666 ?
N1 K2 N1 87.7(5) 9_556 8_666 ?
N1 K2 N1 87.7(5) 7_566 8_666 ?
N1 K2 N1 44.4(6) 13_566 8_666 ?
N1 K2 N1 61.8(7) 19_665 15_666 ?
N1 K2 N1 83.3(6) 20 7_566 ?
N1 K2 N1 49.9(6) 15_666 7_566 ?
N1 K2 N1 125.4(5) 21_565 15_666 ?
N1 K2 N1 167.9(4) . 14_556 ?
K1 N1 K2 94.8(6) . 13_566 ?
K2 N1 K1 96.7(5) . . ?
K2 N1 K2 96.1(5) . 13_566 ?
C1 N1 K1 110.6(11) . . ?
C1 N1 K2 116.0(15) . 13_566 ?
C1 N1 K2 134.6(17) . . ?
Au1 C1 K1 127.7(7) . . ?
Au1 C1 K2 132.2(6) . 13_566 ?
Au1 C1 Au2 55.2(5) . 3_455 ?
K1 C1 K2 75.0(4) . 13_566 ?
N1 C1 Au1 178.9(17) . . ?
N1 C1 K1 51.4(10) . . ?
N1 C1 K2 47.4(13) . 13_566 ?
N1 C1 C1 109.9(14) . 20_455 ?
N1 C1 Au2 125.9(14) . 3_455 ?
C1 C1 Au1 69.1(5) 20_455 . ?
C1 C1 K1 77.9(2) 20_455 . ?
C1 C1 K2 78.4(2) 20_455 13_566 ?
C1 C1 Au2 116.5(4) 20_455 3_455 ?
Au2 C1 K1 161.6(7) 3_455 . ?
Au2 C1 K2 117.6(6) 3_455 13_566 ?
Au1 Au2 Au1 120.6(4) . 2_565 ?
Au1 Au2 C1 53.0(4) . 20_455 ?
Au1 Au2 C1 115.5(5) . 2_565 ?
Au1 Au2 C1 115.5(5) 2_565 11_455 ?
Au1 Au2 C1 53.0(4) 2_565 17_566 ?
Au1 Au2 C1 115.5(5) 2_565 20_455 ?
Au1 Au2 C1 53.0(4) 2_565 2_565 ?
Au1 Au2 C1 115.5(5) . 17_566 ?
Au1 Au2 C1 53.0(4) . 11_455 ?
C1 Au2 C1 103.6(9) 17_566 2_565 ?
C1 Au2 C1 160.1(8) 2_565 11_455 ?
C1 Au2 C1 103.6(9) 20_455 11_455 ?
C1 Au2 C1 72.9(9) 17_566 11_455 ?
C1 Au2 C1 160.1(8) 20_455 17_566 ?
C1 Au2 C1 72.9(9) 20_455 2_565 ?

loop_
_geom_bond_atom_site_label_1
_geom_bond_atom_site_label_2
_geom_bond_distance
_geom_bond_site_symmetry_2
_geom_bond_publ_flag
Au1 C1 2.005(19) 11_455 ?
Au1 C1 2.005(19) 16_556 ?
Au1 C1 2.005(19) . ?
Au1 C1 2.005(19) 20_455 ?
Au1 Au2 2.062(4) . ?
Au1 Au2 2.062(4) 3_455 ?
K1 N1 2.836(15) 2_675 ?
K1 N1 2.836(15) 3_465 ?
K1 N1 2.836(15) 21_575 ?
K1 N1 2.836(15) 9_556 ?
K1 N1 2.836(15) 7_466 ?
K1 N1 2.836(15) 19_665 ?
K1 N1 2.836(15) . ?
K1 N1 2.836(15) 14_456 ?
K1 N1 2.836(15) 20_455 ?
K1 N1 2.836(15) 15_666 ?
K1 N1 2.836(15) 13_576 ?
K1 N1 2.836(15) 8_676 ?
K2 N1 2.816(16) . ?
K2 N1 2.816(16) 2_665 ?
K2 N1 2.90(2) 7_566 ?
K2 N1 2.90(2) 13_566 ?
K2 N1 2.901(19) 9_556 ?
K2 N1 2.901(19) 15_666 ?
K2 N1 2.901(19) 14_556 ?
K2 N1 2.816(16) 19_665 ?
K2 N1 2.816(16) 20 ?
K2 N1 2.901(19) 8_666 ?
K2 N1 2.816(16) 21_565 ?
K2 N1 2.816(17) 3_565 ?
N1 C1 1.12(3) . ?
C1 C1 1.43(3) 20_455 ?
C1 Au2 2.39(2) 3_455 ?

loop_
_geom_torsion_atom_site_label_1
_geom_torsion_atom_site_label_2
_geom_torsion_atom_site_label_3
_geom_torsion_atom_site_label_4
_geom_torsion
_geom_torsion_site_symmetry_1
_geom_torsion_site_symmetry_2
_geom_torsion_site_symmetry_3
_geom_torsion_site_symmetry_4
_geom_torsion_publ_flag
K1 N1 C1 K2 -106.5(15) . . . 13_566 ?
K1 N1 C1 C1 -55.0(12) . . . 20_455 ?
K1 N1 C1 Au2 157.1(9) . . . 3_455 ?
K2 N1 C1 K1 106.5(15) 13_566 . . . ?
K2 N1 C1 K1 -123(2) . . . . ?
K2 N1 C1 K2 130.4(19) . . . 13_566 ?
K2 N1 C1 C1 -178.1(10) . . . 20_455 ?
K2 N1 C1 C1 51.5(10) 13_566 . . 20_455 ?
K2 N1 C1 Au2 34(3) . . . 3_455 ?
K2 N1 C1 Au2 -96.4(17) 13_566 . . 3_455 ?
